data_2213824
loop_
_publ_author_name
'Aghabozorg, Hossein'
'Sadr-khanlou, Elahe'

_publ_contact_author_address
;
Department of Chemistry, Teacher Training University,Tehran, Iran
;
_publ_contact_author_email 'haghabozorg@yahoo.com; aghabozorg@saba.tmu.ac.ir'
_publ_contact_author_name 'Hossein Aghabozorg'
_publ_section_title
;
 2,9-Dimethyl-1,10-phenanthrolinium
 dioxido(pyridine-2,6-dicarboxylato)vanadate(V) monohydrate
;
_journal_coeditor_code HK2236
_journal_date_accepted 2007-05-15
_journal_date_recd_electronic 2007-04-18
_journal_issue 6
_journal_name_full 'Acta Crystallographica Section E'
_journal_page_first m1753
_journal_page_last m1753
_journal_paper_category QM
_journal_paper_doi 10.1107/S1600536807023987
_journal_volume 63
_journal_year 2007
_chemical_formula_iupac '(C14 H13 N2) [V (C7 H3 N O4) O2], H2 O'
_chemical_formula_moiety 'C14 H13 N2 +, C7 H3 N O6 V -, H2 O'
_chemical_formula_sum 'C21 H18 N3 O7 V'
_chemical_formula_weight 475.32
_chemical_name_systematic
;2,9-Dimethyl-1,10-phenanthrolinium
 dioxo(pyridine-2,6-dicarboxylato)vanadate(V)
monohydrate
;
_space_group_IT_number 2
_symmetry_cell_setting triclinic
_symmetry_space_group_name_Hall '-P 1'
_symmetry_space_group_name_H-M 'P -1'
_atom_sites_solution_hydrogens difmap
_atom_sites_solution_primary direct
_atom_sites_solution_secondary difmap
_audit_creation_method SHELXL-97
_cell_angle_alpha 81.166(3)
_cell_angle_beta 82.397(3)
_cell_angle_gamma 81.959(4)
_cell_formula_units_Z 2
_cell_length_a 7.1194(12)
_cell_length_b 10.6843(19)
_cell_length_c 13.480(2)
_cell_measurement_reflns_used 921
_cell_measurement_temperature 120(2)
_cell_measurement_theta_max 27.75
_cell_measurement_theta_min 2.34
_cell_volume 996.8(3)
_computing_cell_refinement 'SAINT-Plus (Bruker, 1998)'
_computing_data_collection 'SMART (Bruker, 1998)'
_computing_data_reduction SAINT-Plus
_computing_molecular_graphics SHELXTL
_computing_publication_material SHELXTL
_computing_structure_refinement SHELXTL
_computing_structure_solution 'SHELXTL (Bruker, 1998)'
_diffrn_ambient_temperature 120(2)
_diffrn_measured_fraction_theta_full 0.998
_diffrn_measured_fraction_theta_max 0.998
_diffrn_measurement_device_type 'Bruker SMART 1000 CCD area-detector diffractometer'
_diffrn_measurement_method '\f and \w scans'
_diffrn_radiation_monochromator graphite
_diffrn_radiation_source 'fine-focus sealed tube'
_diffrn_radiation_type MoK\a
_diffrn_radiation_wavelength 0.71073
_diffrn_reflns_av_R_equivalents 0.0190
_diffrn_reflns_av_sigmaI/netI 0.0299
_diffrn_reflns_limit_h_max 8
_diffrn_reflns_limit_h_min -9
_diffrn_reflns_limit_k_max 13
_diffrn_reflns_limit_k_min -13
_diffrn_reflns_limit_l_max 17
_diffrn_reflns_limit_l_min -17
_diffrn_reflns_number 7763
_diffrn_reflns_theta_full 27.10
_diffrn_reflns_theta_max 27.10
_diffrn_reflns_theta_min 1.94
_exptl_absorpt_coefficient_mu 0.550
_exptl_absorpt_correction_T_max 0.9891
_exptl_absorpt_correction_T_min 0.9730
_exptl_absorpt_correction_type multi-scan
_exptl_absorpt_process_details '(SADABS; Bruker, 1998)'
_exptl_crystal_colour yellow
_exptl_crystal_density_diffrn 1.584
_exptl_crystal_density_method 'not measured'
_exptl_crystal_description prism
_exptl_crystal_F_000 488
_exptl_crystal_size_max 0.05
_exptl_crystal_size_mid 0.05
_exptl_crystal_size_min 0.02
_refine_diff_density_max 0.400
_refine_diff_density_min -0.336
_refine_ls_extinction_method none
_refine_ls_goodness_of_fit_ref 0.964
_refine_ls_hydrogen_treatment constr
_refine_ls_matrix_type full
_refine_ls_number_parameters 291
_refine_ls_number_reflns 4398
_refine_ls_number_restraints 0
_refine_ls_restrained_S_all 0.964
_refine_ls_R_factor_all 0.0434
_refine_ls_R_factor_gt 0.0363
_refine_ls_shift/su_max 0.001
_refine_ls_shift/su_mean 0.000
_refine_ls_structure_factor_coef Fsqd
_refine_ls_weighting_details 'calc w=1/[\s^2^(Fo^2^)+(0.0602P)^2^+0.5169P] where P=(Fo^2^+2Fc^2^)/3'
_refine_ls_weighting_scheme calc
_refine_ls_wR_factor_gt 0.0958
_refine_ls_wR_factor_ref 0.1017
_reflns_number_gt 3677
_reflns_number_total 4398
_reflns_threshold_expression I>2\s(I)
_cod_data_source_file hk2236.cif
_cod_data_source_block I
_cod_database_code 2213824
_cod_database_fobs_code 2213824

loop_
_symmetry_equiv_pos_as_xyz
'x, y, z'
'-x, -y, -z'

loop_
_atom_site_type_symbol
_atom_site_label
_atom_site_fract_x
_atom_site_fract_y
_atom_site_fract_z
_atom_site_U_iso_or_equiv
_atom_site_adp_type
_atom_site_calc_flag
_atom_site_refinement_flags
_atom_site_occupancy
V V1 0.23632(4) 0.53331(3) 0.71259(2) 0.02141(11) Uani d . 1
O O1V 0.4234(2) 0.50716(13) 0.77320(10) 0.0315(3) Uani d . 1
O O2V 0.0597(2) 0.47362(12) 0.78294(10) 0.0287(3) Uani d . 1
O O1 0.3179(2) 0.39575(12) 0.62365(10) 0.0271(3) Uani d . 1
O O2 0.3574(2) 0.33281(14) 0.47038(11) 0.0366(3) Uani d . 1
O O3 0.1639(2) 0.71802(12) 0.72049(9) 0.0275(3) Uani d . 1
O O4 0.0581(2) 0.91366(12) 0.64817(11) 0.0314(3) Uani d . 1
N N1 0.1910(2) 0.61833(13) 0.56431(11) 0.0198(3) Uani d . 1
C C1 0.3060(3) 0.41282(17) 0.52667(14) 0.0253(4) Uani d . 1
C C2 0.2222(2) 0.54682(17) 0.48962(13) 0.0226(4) Uani d . 1
C C3 0.1809(3) 0.59740(19) 0.39317(14) 0.0281(4) Uani d . 1
H H3A 0.2057 0.5470 0.3396 0.034 Uiso calc R 1
C C4 0.1022(3) 0.7240(2) 0.37720(14) 0.0317(4) Uani d . 1
H H4A 0.0684 0.7603 0.3122 0.038 Uiso calc R 1
C C5 0.0721(3) 0.79869(18) 0.45546(14) 0.0275(4) Uani d . 1
H H5A 0.0199 0.8859 0.4448 0.033 Uiso calc R 1
C C6 0.1212(2) 0.74101(17) 0.54953(13) 0.0224(4) Uani d . 1
C C7 0.1099(3) 0.80042(17) 0.64506(14) 0.0234(4) Uani d . 1
N N1A 0.3456(2) 0.04478(13) 1.20580(11) 0.0196(3) Uani d . 1
H H1AA 0.3654 -0.0387 1.2212 0.024 Uiso calc R 1
N N2A 0.2998(2) -0.11965(13) 1.07341(11) 0.0200(3) Uani d . 1
C C1A 0.3719(3) 0.11637(17) 1.27465(13) 0.0228(4) Uani d . 1
C C2A 0.3398(3) 0.24933(18) 1.25092(14) 0.0264(4) Uani d . 1
H H2AA 0.3576 0.3023 1.2986 0.032 Uiso calc R 1
C C3A 0.2831(3) 0.30303(17) 1.15923(14) 0.0253(4) Uani d . 1
H H3AA 0.2614 0.3933 1.1438 0.030 Uiso calc R 1
C C4A 0.2563(2) 0.22627(16) 1.08750(13) 0.0212(3) Uani d . 1
C C5A 0.2000(3) 0.27714(17) 0.98954(14) 0.0240(4) Uani d . 1
H H5AA 0.1763 0.3669 0.9714 0.029 Uiso calc R 1
C C6A 0.1804(3) 0.19858(17) 0.92258(13) 0.0239(4) Uani d . 1
H H6AA 0.1436 0.2342 0.8580 0.029 Uiso calc R 1
C C7A 0.2141(2) 0.06288(17) 0.94763(13) 0.0206(3) Uani d . 1
C C8A 0.1947(2) -0.02266(18) 0.88038(13) 0.0242(4) Uani d . 1
H H8AA 0.1590 0.0090 0.8149 0.029 Uiso calc R 1
C C9A 0.2276(3) -0.15098(18) 0.91015(14) 0.0249(4) Uani d . 1
H H9AA 0.2154 -0.2090 0.8653 0.030 Uiso calc R 1
C C10A 0.2799(2) -0.19738(17) 1.00801(14) 0.0224(4) Uani d . 1
C C11A 0.2681(2) 0.00837(16) 1.04333(12) 0.0185(3) Uani d . 1
C C12A 0.2899(2) 0.09300(16) 1.11330(13) 0.0193(3) Uani d . 1
C C13A 0.4363(3) 0.05058(19) 1.37274(14) 0.0307(4) Uani d . 1
H H13A 0.3685 -0.0242 1.3960 0.046 Uiso calc R 1
H H13B 0.4086 0.1095 1.4233 0.046 Uiso calc R 1
H H13C 0.5740 0.0234 1.3633 0.046 Uiso calc R 1
C C14A 0.3109(3) -0.33859(17) 1.04256(15) 0.0279(4) Uani d . 1
H H14A 0.4198 -0.3582 1.0822 0.042 Uiso calc R 1
H H14B 0.3369 -0.3843 0.9836 0.042 Uiso calc R 1
H H14C 0.1962 -0.3653 1.0844 0.042 Uiso calc R 1
O O1S 0.5167(2) 0.20247(13) 0.73847(10) 0.0354(4) Uani d . 1
H H1S 0.4510 0.2544 0.6982 0.053 Uiso d R 1
H H2S 0.5160 0.2402 0.7897 0.053 Uiso d R 1

loop_
_atom_site_aniso_label
_atom_site_aniso_U_11
_atom_site_aniso_U_22
_atom_site_aniso_U_33
_atom_site_aniso_U_12
_atom_site_aniso_U_13
_atom_site_aniso_U_23
V1 0.02635(19) 0.01819(16) 0.02035(16) 0.00025(12) -0.00783(12) -0.00297(11)
O1V 0.0338(8) 0.0301(7) 0.0333(7) -0.0017(6) -0.0154(6) -0.0052(6)
O2V 0.0318(8) 0.0257(7) 0.0278(7) -0.0021(6) -0.0038(6) -0.0020(5)
O1 0.0326(7) 0.0213(6) 0.0281(7) 0.0028(5) -0.0091(6) -0.0064(5)
O2 0.0482(9) 0.0301(7) 0.0334(7) -0.0019(7) -0.0013(7) -0.0154(6)
O3 0.0386(8) 0.0202(6) 0.0246(6) 0.0012(5) -0.0092(6) -0.0054(5)
O4 0.0360(8) 0.0195(6) 0.0380(7) 0.0012(6) -0.0054(6) -0.0046(5)
N1 0.0191(7) 0.0201(7) 0.0214(7) -0.0036(6) -0.0049(6) -0.0032(5)
C1 0.0242(9) 0.0250(9) 0.0283(9) -0.0043(7) -0.0031(7) -0.0075(7)
C2 0.0199(9) 0.0254(9) 0.0244(8) -0.0067(7) -0.0018(7) -0.0062(7)
C3 0.0279(10) 0.0358(10) 0.0227(9) -0.0096(8) -0.0033(7) -0.0051(7)
C4 0.0318(11) 0.0405(11) 0.0233(9) -0.0092(9) -0.0099(8) 0.0042(8)
C5 0.0260(10) 0.0262(9) 0.0294(9) -0.0035(7) -0.0071(8) 0.0023(7)
C6 0.0178(9) 0.0213(8) 0.0281(9) -0.0040(7) -0.0033(7) -0.0015(7)
C7 0.0210(9) 0.0217(8) 0.0279(9) -0.0024(7) -0.0036(7) -0.0037(7)
N1A 0.0195(7) 0.0168(7) 0.0226(7) -0.0020(5) -0.0025(6) -0.0031(5)
N2A 0.0169(7) 0.0185(7) 0.0245(7) -0.0010(5) -0.0023(6) -0.0036(5)
C1A 0.0190(9) 0.0273(9) 0.0232(8) -0.0037(7) -0.0009(7) -0.0073(7)
C2A 0.0261(10) 0.0247(9) 0.0307(9) -0.0048(7) -0.0007(7) -0.0116(7)
C3A 0.0226(9) 0.0187(8) 0.0343(10) -0.0018(7) 0.0008(7) -0.0067(7)
C4A 0.0169(8) 0.0188(8) 0.0270(9) -0.0009(6) -0.0002(7) -0.0034(7)
C5A 0.0196(9) 0.0187(8) 0.0312(9) -0.0005(7) -0.0022(7) 0.0018(7)
C6A 0.0192(9) 0.0266(9) 0.0229(8) 0.0000(7) -0.0028(7) 0.0034(7)
C7A 0.0143(8) 0.0248(9) 0.0215(8) -0.0009(7) -0.0008(6) -0.0020(7)
C8A 0.0182(9) 0.0340(10) 0.0203(8) -0.0026(7) -0.0014(7) -0.0048(7)
C9A 0.0183(9) 0.0308(9) 0.0273(9) -0.0030(7) 0.0003(7) -0.0117(7)
C10A 0.0156(8) 0.0233(9) 0.0290(9) -0.0023(7) -0.0001(7) -0.0084(7)
C11A 0.0135(8) 0.0202(8) 0.0211(8) -0.0008(6) -0.0006(6) -0.0032(6)
C12A 0.0148(8) 0.0204(8) 0.0221(8) -0.0019(6) -0.0014(6) -0.0024(6)
C13A 0.0365(11) 0.0322(10) 0.0254(9) -0.0052(8) -0.0079(8) -0.0059(8)
C14A 0.0260(10) 0.0214(9) 0.0376(10) -0.0017(7) -0.0045(8) -0.0086(7)
O1S 0.0530(10) 0.0245(7) 0.0245(7) 0.0098(6) -0.0066(6) -0.0009(5)

loop_
_atom_type_symbol
_atom_type_description
_atom_type_scat_dispersion_real
_atom_type_scat_dispersion_imag
_atom_type_scat_source
C C 0.0033 0.0016 'International Tables Vol C Tables 4.2.6.8 and 6.1.1.4'
H H 0.0000 0.0000 'International Tables Vol C Tables 4.2.6.8 and 6.1.1.4'
N N 0.0061 0.0033 'International Tables Vol C Tables 4.2.6.8 and 6.1.1.4'
O O 0.0106 0.0060 'International Tables Vol C Tables 4.2.6.8 and 6.1.1.4'
V V 0.3005 0.5294 'International Tables Vol C Tables 4.2.6.8 and 6.1.1.4'

loop_
_geom_angle_atom_site_label_1
_geom_angle_atom_site_label_2
_geom_angle_atom_site_label_3
_geom_angle
_geom_angle_publ_flag
O2V V1 O1V 109.64(7) yes
O2V V1 O3 101.07(6) yes
O1V V1 O3 99.96(6) yes
O2V V1 O1 99.69(6) yes
O1V V1 O1 96.56(6) yes
O3 V1 O1 147.22(6) yes
O2V V1 N1 117.60(6) yes
O1V V1 N1 132.68(7) yes
O3 V1 N1 74.31(5) yes
O1 V1 N1 73.66(5) yes
C1 O1 V1 123.69(12) ?
C7 O3 V1 123.61(11) ?
C6 N1 C2 121.89(15) ?
C6 N1 V1 118.44(11) ?
C2 N1 V1 119.56(12) ?
O2 C1 O1 125.46(18) ?
O2 C1 C2 122.44(17) ?
O1 C1 C2 112.09(15) ?
N1 C2 C3 121.01(17) ?
N1 C2 C1 110.77(15) ?
C3 C2 C1 128.21(16) ?
C2 C3 C4 117.85(17) ?
C2 C3 H3A 121.1 ?
C4 C3 H3A 121.1 ?
C3 C4 C5 120.81(17) ?
C3 C4 H4A 119.6 ?
C5 C4 H4A 119.6 ?
C6 C5 C4 117.57(17) ?
C6 C5 H5A 121.2 ?
C4 C5 H5A 121.2 ?
N1 C6 C5 120.82(16) ?
N1 C6 C7 110.84(15) ?
C5 C6 C7 128.34(16) ?
O4 C7 O3 125.37(17) ?
O4 C7 C6 122.36(17) ?
O3 C7 C6 112.26(15) ?
C1A N1A C12A 124.06(15) ?
C1A N1A H1AA 118.0 ?
C12A N1A H1AA 118.0 ?
C10A N2A C11A 117.80(15) ?
N1A C1A C2A 118.35(16) ?
N1A C1A C13A 118.39(16) ?
C2A C1A C13A 123.25(16) ?
C3A C2A C1A 120.10(16) ?
C3A C2A H2AA 119.9 ?
C1A C2A H2AA 119.9 ?
C2A C3A C4A 120.83(16) ?
C2A C3A H3AA 119.6 ?
C4A C3A H3AA 119.6 ?
C3A C4A C12A 117.84(16) ?
C3A C4A C5A 123.32(16) ?
C12A C4A C5A 118.82(16) ?
C6A C5A C4A 120.78(16) ?
C6A C5A H5AA 119.6 ?
C4A C5A H5AA 119.6 ?
C5A C6A C7A 121.08(16) ?
C5A C6A H6AA 119.5 ?
C7A C6A H6AA 119.5 ?
C11A C7A C8A 116.76(16) ?
C11A C7A C6A 120.21(16) ?
C8A C7A C6A 123.02(16) ?
C9A C8A C7A 119.59(16) ?
C9A C8A H8AA 120.2 ?
C7A C8A H8AA 120.2 ?
C8A C9A C10A 119.85(16) ?
C8A C9A H9AA 120.1 ?
C10A C9A H9AA 120.1 ?
N2A C10A C9A 122.26(16) ?
N2A C10A C14A 117.51(16) ?
C9A C10A C14A 120.22(16) ?
N2A C11A C7A 123.74(15) ?
N2A C11A C12A 118.19(15) ?
C7A C11A C12A 118.07(15) ?
N1A C12A C4A 118.81(15) ?
N1A C12A C11A 120.16(15) ?
C4A C12A C11A 121.03(15) ?
C1A C13A H13A 109.5 ?
C1A C13A H13B 109.5 ?
H13A C13A H13B 109.5 ?
C1A C13A H13C 109.5 ?
H13A C13A H13C 109.5 ?
H13B C13A H13C 109.5 ?
C10A C14A H14A 109.5 ?
C10A C14A H14B 109.5 ?
H14A C14A H14B 109.5 ?
C10A C14A H14C 109.5 ?
H14A C14A H14C 109.5 ?
H14B C14A H14C 109.5 ?
H1S O1S H2S 105.4 ?

loop_
_geom_bond_atom_site_label_1
_geom_bond_atom_site_label_2
_geom_bond_distance
_geom_bond_publ_flag
V1 O2V 1.6158(14) yes
V1 O1V 1.6228(14) yes
V1 O3 1.9842(13) yes
V1 O1 2.0132(13) yes
V1 N1 2.1107(15) yes
O1 C1 1.304(2) ?
O2 C1 1.216(2) ?
O3 C7 1.300(2) ?
O4 C7 1.220(2) ?
N1 C6 1.330(2) ?
N1 C2 1.333(2) ?
C1 C2 1.508(3) ?
C2 C3 1.382(3) ?
C3 C4 1.385(3) ?
C3 H3A 0.9500 ?
C4 C5 1.396(3) ?
C4 H4A 0.9500 ?
C5 C6 1.388(3) ?
C5 H5A 0.9500 ?
C6 C7 1.509(2) ?
N1A C1A 1.336(2) ?
N1A C12A 1.361(2) ?
N1A H1AA 0.8800 ?
N2A C10A 1.333(2) ?
N2A C11A 1.362(2) ?
C1A C2A 1.401(3) ?
C1A C13A 1.496(3) ?
C2A C3A 1.367(3) ?
C2A H2AA 0.9500 ?
C3A C4A 1.407(2) ?
C3A H3AA 0.9500 ?
C4A C12A 1.407(2) ?
C4A C5A 1.435(2) ?
C5A C6A 1.356(3) ?
C5A H5AA 0.9500 ?
C6A C7A 1.431(2) ?
C6A H6AA 0.9500 ?
C7A C11A 1.410(2) ?
C7A C8A 1.414(2) ?
C8A C9A 1.364(3) ?
C8A H8AA 0.9500 ?
C9A C10A 1.415(3) ?
C9A H9AA 0.9500 ?
C10A C14A 1.503(2) ?
C11A C12A 1.439(2) ?
C13A H13A 0.9800 ?
C13A H13B 0.9800 ?
C13A H13C 0.9800 ?
C14A H14A 0.9800 ?
C14A H14B 0.9800 ?
C14A H14C 0.9800 ?
O1S H1S 0.8500 ?
O1S H2S 0.8500 ?

loop_
_geom_hbond_atom_site_label_D
_geom_hbond_atom_site_label_H
_geom_hbond_atom_site_label_A
_geom_hbond_site_symmetry_A
_geom_hbond_distance_DH
_geom_hbond_distance_HA
_geom_hbond_distance_DA
_geom_hbond_angle_DHA
_geom_hbond_publ_flag
N1A H1AA O1S 2_657 0.880 1.865 2.714(2) 161.45 yes
O1S H1S O1 . 0.850 1.891 2.728(2) 168.08 yes
O1S H2S N2A 2_657 0.850 2.494 2.964(2) 115.71 yes
C2A H2AA O2 1_556 0.950 2.39 3.241(2) 149 yes
C5 H5 O4 2_576 0.950 2.34 3.238(2) 157 yes

loop_
_geom_torsion_atom_site_label_1
_geom_torsion_atom_site_label_2
_geom_torsion_atom_site_label_3
_geom_torsion_atom_site_label_4
_geom_torsion
O2V V1 O1 C1 114.46(15)
O1V V1 O1 C1 -134.26(15)
O3 V1 O1 C1 -14.2(2)
N1 V1 O1 C1 -1.63(14)
O2V V1 O3 C7 -110.14(15)
O1V V1 O3 C7 137.39(15)
O1 V1 O3 C7 18.2(2)
N1 V1 O3 C7 5.67(14)
O2V V1 N1 C6 87.64(14)
O1V V1 N1 C6 -96.02(14)
O3 V1 N1 C6 -6.85(12)
O1 V1 N1 C6 -179.80(14)
O2V V1 N1 C2 -88.52(14)
O1V V1 N1 C2 87.82(15)
O3 V1 N1 C2 176.99(14)
O1 V1 N1 C2 4.04(13)
V1 O1 C1 O2 178.41(15)
V1 O1 C1 C2 -0.6(2)
C6 N1 C2 C3 -0.7(3)
V1 N1 C2 C3 175.31(13)
C6 N1 C2 C1 178.57(15)
V1 N1 C2 C1 -5.41(19)
O2 C1 C2 N1 -175.26(18)
O1 C1 C2 N1 3.8(2)
O2 C1 C2 C3 4.0(3)
O1 C1 C2 C3 -176.96(18)
N1 C2 C3 C4 -1.4(3)
C1 C2 C3 C4 179.45(17)
C2 C3 C4 C5 2.2(3)
C3 C4 C5 C6 -0.9(3)
C2 N1 C6 C5 2.1(3)
V1 N1 C6 C5 -173.99(13)
C2 N1 C6 C7 -177.03(15)
V1 N1 C6 C7 6.90(18)
C4 C5 C6 N1 -1.2(3)
C4 C5 C6 C7 177.70(17)
V1 O3 C7 O4 177.30(14)
V1 O3 C7 C6 -3.7(2)
N1 C6 C7 O4 176.67(17)
C5 C6 C7 O4 -2.4(3)
N1 C6 C7 O3 -2.3(2)
C5 C6 C7 O3 178.65(18)
C12A N1A C1A C2A 0.2(3)
C12A N1A C1A C13A -179.04(16)
N1A C1A C2A C3A 0.0(3)
C13A C1A C2A C3A 179.25(17)
C1A C2A C3A C4A -0.1(3)
C2A C3A C4A C12A 0.0(3)
C2A C3A C4A C5A -178.93(17)
C3A C4A C5A C6A 178.56(17)
C12A C4A C5A C6A -0.4(3)
C4A C5A C6A C7A 0.3(3)
C5A C6A C7A C11A 0.2(3)
C5A C6A C7A C8A 179.76(17)
C11A C7A C8A C9A 0.2(2)
C6A C7A C8A C9A -179.36(16)
C7A C8A C9A C10A 0.3(3)
C11A N2A C10A C9A 0.0(2)
C11A N2A C10A C14A -178.67(15)
C8A C9A C10A N2A -0.4(3)
C8A C9A C10A C14A 178.24(16)
C10A N2A C11A C7A 0.5(2)
C10A N2A C11A C12A -179.80(15)
C8A C7A C11A N2A -0.6(2)
C6A C7A C11A N2A 178.95(15)
C8A C7A C11A C12A 179.72(15)
C6A C7A C11A C12A -0.7(2)
C1A N1A C12A C4A -0.4(3)
C1A N1A C12A C11A 179.01(16)
C3A C4A C12A N1A 0.2(2)
C5A C4A C12A N1A 179.21(15)
C3A C4A C12A C11A -179.14(15)
C5A C4A C12A C11A -0.2(2)
N2A C11A C12A N1A 1.6(2)
C7A C11A C12A N1A -178.66(15)
N2A C11A C12A C4A -179.01(15)
C7A C11A C12A C4A 0.7(2)
